data_4339465
loop_
_publ_author_name
'Bruijnincx, Pieter C. A.'
'Lutz, Martin'
'Spek, Anthony L.'
'Hagen, Wilfred R.'
'van Koten, Gerard'
'Gebbink, Robertus J M Klein'

_publ_section_title
;
 Iron(III)-catecholato complexes as structural and functional models of
 the intradiol-cleaving catechol dioxygenases.
;
_journal_issue 20
_journal_name_full 'Inorganic chemistry'
_journal_page_first 8391
_journal_page_last 8402
_journal_paper_doi 10.1021/ic700741v
_journal_volume 46
_journal_year 2007
_chemical_formula_moiety 'C16 H18 N4 O2'
_chemical_formula_sum 'C16 H18 N4 O2'
_chemical_formula_weight 298.34
_chemical_name_systematic
; 
 ? 
;
_space_group_IT_number 2
_symmetry_cell_setting triclinic
_symmetry_space_group_name_Hall '-P 1'
_symmetry_space_group_name_H-M 'P -1'
_atom_sites_solution_hydrogens difmap
_atom_sites_solution_primary direct
_atom_sites_solution_secondary difmap
_audit_creation_method SHELXL-97
_cell_angle_alpha 80.941(2)
_cell_angle_beta 72.880(3)
_cell_angle_gamma 67.299(3)
_cell_formula_units_Z 2
_cell_length_a 8.6380(4)
_cell_length_b 8.8289(5)
_cell_length_c 10.9157(8)
_cell_measurement_reflns_used 4309
_cell_measurement_temperature 150(2)
_cell_measurement_theta_max 25.48
_cell_measurement_theta_min 1.96
_cell_volume 733.05(8)
_computing_cell_refinement Peakref
_computing_data_collection 'Nonius COLLECT'
_computing_data_reduction 'EvalCCD, Mergehklf5'
_computing_structure_refinement 'SHELXL-97 (Sheldrick, 1997)'
_computing_structure_solution 'SHELXS-97 (Sheldrick, 1990)'
_diffrn_ambient_temperature 150(2)
_diffrn_measured_fraction_theta_full 0.982
_diffrn_measured_fraction_theta_max 0.982
_diffrn_measurement_device_type 'Nonius KappaCCD'
_diffrn_measurement_method '\f and \w scans'
_diffrn_radiation_monochromator graphite
_diffrn_radiation_source 'rotating anode'
_diffrn_radiation_type MoK\a
_diffrn_radiation_wavelength 0.71073
_diffrn_reflns_av_R_equivalents 0.0901
_diffrn_reflns_av_sigmaI/netI 0.0722
_diffrn_reflns_limit_h_max 10
_diffrn_reflns_limit_h_min -10
_diffrn_reflns_limit_k_max 10
_diffrn_reflns_limit_k_min -10
_diffrn_reflns_limit_l_max 12
_diffrn_reflns_limit_l_min -13
_diffrn_reflns_number 7642
_diffrn_reflns_theta_full 25.63
_diffrn_reflns_theta_max 25.63
_diffrn_reflns_theta_min 1.95
_exptl_absorpt_coefficient_mu 0.092
_exptl_absorpt_correction_type none
_exptl_crystal_colour colourless
_exptl_crystal_density_diffrn 1.352
_exptl_crystal_density_method 'not measured'
_exptl_crystal_description block
_exptl_crystal_F_000 316
_exptl_crystal_size_max 0.09
_exptl_crystal_size_mid 0.09
_exptl_crystal_size_min 0.09
_refine_diff_density_max 0.308
_refine_diff_density_min -0.317
_refine_diff_density_rms 0.069
_refine_ls_extinction_method none
_refine_ls_goodness_of_fit_ref 1.081
_refine_ls_hydrogen_treatment mixed
_refine_ls_matrix_type full
_refine_ls_number_parameters 207
_refine_ls_number_reflns 2722
_refine_ls_number_restraints 0
_refine_ls_restrained_S_all 1.081
_refine_ls_R_factor_all 0.1008
_refine_ls_R_factor_gt 0.0629
_refine_ls_shift/su_max 0.002
_refine_ls_shift/su_mean 0.000
_refine_ls_structure_factor_coef Fsqd
_refine_ls_weighting_details 'calc w=1/[\s^2^(Fo^2^)+(0.0597P)^2^+0.6185P] where P=(Fo^2^+2Fc^2^)/3'
_refine_ls_weighting_scheme calc
_refine_ls_wR_factor_gt 0.1409
_refine_ls_wR_factor_ref 0.1646
_reflns_number_gt 1896
_reflns_number_total 2722
_reflns_threshold_expression I>2\s(I)
_cod_data_source_file ic700741v-file001.cif
_cod_data_source_block s3711a
_cod_database_code 4339465

loop_
_symmetry_equiv_pos_as_xyz
'x, y, z'
'-x, -y, -z'

loop_
_atom_site_label
_atom_site_type_symbol
_atom_site_fract_x
_atom_site_fract_y
_atom_site_fract_z
_atom_site_U_iso_or_equiv
_atom_site_adp_type
_atom_site_occupancy
_atom_site_symmetry_multiplicity
_atom_site_calc_flag
_atom_site_refinement_flags
O1 O 0.1985(2) 0.7320(2) 0.44375(18) 0.0253(5) Uani 1 1 d .
O11 O 0.3286(3) 0.9708(3) 0.4252(2) 0.0304(5) Uani 1 1 d .
H11O H 0.242(5) 0.929(4) 0.452(3) 0.044(10) Uiso 1 1 d .
N21 N 0.1803(3) 0.9464(3) 0.1229(2) 0.0288(6) Uani 1 1 d .
N22 N 0.0007(3) 0.9939(3) 0.3183(2) 0.0312(6) Uani 1 1 d .
N31 N 0.3392(3) 0.4278(3) 0.3045(2) 0.0280(6) Uani 1 1 d .
N32 N 0.2022(3) 0.5820(3) 0.1605(2) 0.0284(6) Uani 1 1 d .
C1 C 0.2631(4) 0.7345(3) 0.3057(3) 0.0231(6) Uani 1 1 d .
C2 C 0.0404(4) 0.6999(4) 0.4967(3) 0.0302(7) Uani 1 1 d .
H2A H -0.0469 0.7707 0.4516 0.045 Uiso 1 1 calc R
H2B H -0.0023 0.7226 0.5881 0.045 Uiso 1 1 calc R
H2C H 0.0626 0.5844 0.4867 0.045 Uiso 1 1 calc R
C11 C 0.4440(4) 0.7432(3) 0.2826(3) 0.0229(6) Uani 1 1 d .
C12 C 0.4627(4) 0.8624(4) 0.3422(3) 0.0242(6) Uani 1 1 d .
C13 C 0.6255(4) 0.8749(4) 0.3185(3) 0.0287(7) Uani 1 1 d .
H13 H 0.6373 0.9579 0.3570 0.034 Uiso 1 1 calc R
C14 C 0.7689(4) 0.7676(4) 0.2398(3) 0.0319(7) Uani 1 1 d .
H14 H 0.8792 0.7768 0.2242 0.038 Uiso 1 1 calc R
C15 C 0.7528(4) 0.6468(4) 0.1835(3) 0.0334(8) Uani 1 1 d .
H15 H 0.8525 0.5708 0.1312 0.040 Uiso 1 1 calc R
C16 C 0.5912(4) 0.6365(4) 0.2034(3) 0.0289(7) Uani 1 1 d .
H16 H 0.5806 0.5551 0.1623 0.035 Uiso 1 1 calc R
C21 C 0.1451(4) 0.8923(3) 0.2486(3) 0.0241(7) Uani 1 1 d .
C22 C 0.0461(4) 1.0926(4) 0.1141(3) 0.0356(8) Uani 1 1 d .
H22 H 0.0318 1.1611 0.0387 0.043 Uiso 1 1 calc R
C23 C -0.0612(4) 1.1202(4) 0.2328(3) 0.0364(8) Uani 1 1 d .
H23 H -0.1649 1.2133 0.2545 0.044 Uiso 1 1 calc R
C24 C 0.3274(4) 0.8722(4) 0.0151(3) 0.0389(8) Uani 1 1 d .
H24A H 0.4336 0.8759 0.0278 0.058 Uiso 1 1 calc R
H24B H 0.3060 0.9335 -0.0650 0.058 Uiso 1 1 calc R
H24C H 0.3410 0.7576 0.0104 0.058 Uiso 1 1 calc R
C31 C 0.2686(4) 0.5825(4) 0.2551(3) 0.0235(6) Uani 1 1 d .
C32 C 0.3142(4) 0.3240(4) 0.2375(3) 0.0323(7) Uani 1 1 d .
H32 H 0.3483 0.2080 0.2500 0.039 Uiso 1 1 calc R
C33 C 0.2312(4) 0.4205(4) 0.1502(3) 0.0327(7) Uani 1 1 d .
H33 H 0.1975 0.3813 0.0897 0.039 Uiso 1 1 calc R
C34 C 0.4235(5) 0.3748(4) 0.4105(3) 0.0383(8) Uani 1 1 d .
H34A H 0.5169 0.4181 0.3938 0.057 Uiso 1 1 calc R
H34B H 0.4720 0.2544 0.4176 0.057 Uiso 1 1 calc R
H34C H 0.3379 0.4164 0.4908 0.057 Uiso 1 1 calc R

loop_
_atom_site_aniso_label
_atom_site_aniso_U_11
_atom_site_aniso_U_22
_atom_site_aniso_U_33
_atom_site_aniso_U_23
_atom_site_aniso_U_13
_atom_site_aniso_U_12
O1 0.0246(11) 0.0321(12) 0.0231(10) -0.0021(9) -0.0065(8) -0.0137(9)
O11 0.0263(12) 0.0295(12) 0.0401(13) -0.0067(10) -0.0107(10) -0.0115(10)
N21 0.0275(14) 0.0277(14) 0.0341(14) 0.0038(11) -0.0148(11) -0.0102(11)
N22 0.0294(14) 0.0291(14) 0.0361(15) -0.0054(12) -0.0138(12) -0.0062(12)
N31 0.0330(14) 0.0242(13) 0.0278(14) -0.0012(11) -0.0118(11) -0.0083(11)
N32 0.0224(13) 0.0348(15) 0.0296(14) -0.0048(11) -0.0100(11) -0.0086(11)
C1 0.0215(15) 0.0238(15) 0.0263(15) -0.0008(12) -0.0108(12) -0.0074(12)
C2 0.0303(17) 0.0310(17) 0.0302(17) -0.0022(13) -0.0031(13) -0.0149(14)
C11 0.0192(14) 0.0278(16) 0.0238(14) 0.0028(12) -0.0111(12) -0.0082(12)
C12 0.0258(15) 0.0270(16) 0.0230(15) 0.0040(12) -0.0132(12) -0.0096(13)
C13 0.0308(17) 0.0330(17) 0.0322(17) 0.0061(13) -0.0180(14) -0.0175(14)
C14 0.0251(16) 0.0437(19) 0.0307(17) 0.0083(15) -0.0140(14) -0.0155(15)
C15 0.0198(15) 0.046(2) 0.0309(17) -0.0050(15) -0.0071(13) -0.0064(14)
C16 0.0262(16) 0.0348(17) 0.0287(16) -0.0027(13) -0.0116(13) -0.0103(14)
C21 0.0230(15) 0.0222(15) 0.0341(17) -0.0012(13) -0.0146(13) -0.0105(13)
C22 0.0379(19) 0.0247(17) 0.049(2) 0.0075(15) -0.0278(17) -0.0077(14)
C23 0.0332(18) 0.0243(17) 0.052(2) -0.0067(15) -0.0222(17) -0.0011(14)
C24 0.0353(19) 0.046(2) 0.0303(18) 0.0074(15) -0.0076(15) -0.0128(16)
C31 0.0213(15) 0.0255(16) 0.0230(15) -0.0018(12) -0.0074(12) -0.0061(12)
C32 0.0358(18) 0.0242(16) 0.0339(17) -0.0073(14) -0.0031(14) -0.0096(14)
C33 0.0337(18) 0.0317(18) 0.0372(18) -0.0126(14) -0.0085(14) -0.0129(14)
C34 0.047(2) 0.0317(18) 0.0321(18) 0.0022(14) -0.0196(16) -0.0050(15)

loop_
_atom_type_symbol
_atom_type_description
_atom_type_scat_dispersion_real
_atom_type_scat_dispersion_imag
_atom_type_scat_source
C C 0.0033 0.0016 'International Tables Vol C Tables 4.2.6.8 and 6.1.1.4'
H H 0.0000 0.0000 'International Tables Vol C Tables 4.2.6.8 and 6.1.1.4'
N N 0.0061 0.0033 'International Tables Vol C Tables 4.2.6.8 and 6.1.1.4'
O O 0.0106 0.0060 'International Tables Vol C Tables 4.2.6.8 and 6.1.1.4'

loop_
_geom_angle_atom_site_label_1
_geom_angle_atom_site_label_2
_geom_angle_atom_site_label_3
_geom_angle
C2 O1 C1 117.0(2)
C12 O11 H11O 107(2)
C21 N21 C22 105.7(3)
C21 N21 C24 129.8(3)
C22 N21 C24 124.5(3)
C21 N22 C23 104.7(3)
C31 N31 C32 106.8(2)
C31 N31 C34 128.7(3)
C32 N31 C34 124.4(3)
C31 N32 C33 105.1(3)
O1 C1 C31 110.0(2)
O1 C1 C11 103.8(2)
C31 C1 C11 113.0(2)
O1 C1 C21 108.6(2)
C31 C1 C21 111.5(2)
C11 C1 C21 109.6(2)
O1 C2 H2A 109.5
O1 C2 H2B 109.5
H2A C2 H2B 109.5
O1 C2 H2C 109.5
H2A C2 H2C 109.5
H2B C2 H2C 109.5
C16 C11 C12 118.4(3)
C16 C11 C1 122.1(3)
C12 C11 C1 119.5(3)
O11 C12 C13 116.3(3)
O11 C12 C11 123.8(3)
C13 C12 C11 120.0(3)
C14 C13 C12 120.4(3)
C14 C13 H13 119.8
C12 C13 H13 119.8
C13 C14 C15 120.2(3)
C13 C14 H14 119.9
C15 C14 H14 119.9
C14 C15 C16 119.9(3)
C14 C15 H15 120.1
C16 C15 H15 120.1
C15 C16 C11 121.2(3)
C15 C16 H16 119.4
C11 C16 H16 119.4
N22 C21 N21 112.4(3)
N22 C21 C1 123.0(3)
N21 C21 C1 124.6(3)
C23 C22 N21 106.8(3)
C23 C22 H22 126.6
N21 C22 H22 126.6
C22 C23 N22 110.4(3)
C22 C23 H23 124.8
N22 C23 H23 124.8
N21 C24 H24A 109.5
N21 C24 H24B 109.5
H24A C24 H24B 109.5
N21 C24 H24C 109.5
H24A C24 H24C 109.5
H24B C24 H24C 109.5
N32 C31 N31 111.3(3)
N32 C31 C1 125.0(3)
N31 C31 C1 123.7(2)
C33 C32 N31 106.0(3)
C33 C32 H32 127.0
N31 C32 H32 127.0
C32 C33 N32 110.8(3)
C32 C33 H33 124.6
N32 C33 H33 124.6
N31 C34 H34A 109.5
N31 C34 H34B 109.5
H34A C34 H34B 109.5
N31 C34 H34C 109.5
H34A C34 H34C 109.5
H34B C34 H34C 109.5

loop_
_geom_bond_atom_site_label_1
_geom_bond_atom_site_label_2
_geom_bond_distance
O1 C2 1.436(3)
O1 C1 1.445(3)
O11 C12 1.370(4)
O11 H11O 0.91(4)
N21 C21 1.365(4)
N21 C22 1.376(4)
N21 C24 1.466(4)
N22 C21 1.316(4)
N22 C23 1.381(4)
N31 C31 1.359(4)
N31 C32 1.369(4)
N31 C34 1.466(4)
N32 C31 1.323(4)
N32 C33 1.367(4)
C1 C31 1.509(4)
C1 C11 1.538(4)
C1 C21 1.540(4)
C2 H2A 0.9800
C2 H2B 0.9800
C2 H2C 0.9800
C11 C16 1.391(4)
C11 C12 1.403(4)
C12 C13 1.397(4)
C13 C14 1.376(5)
C13 H13 0.9500
C14 C15 1.381(5)
C14 H14 0.9500
C15 C16 1.385(4)
C15 H15 0.9500
C16 H16 0.9500
C22 C23 1.347(5)
C22 H22 0.9500
C23 H23 0.9500
C24 H24A 0.9800
C24 H24B 0.9800
C24 H24C 0.9800
C32 C33 1.351(4)
C32 H32 0.9500
C33 H33 0.9500
C34 H34A 0.9800
C34 H34B 0.9800
C34 H34C 0.9800

loop_
_geom_hbond_atom_site_label_D
_geom_hbond_atom_site_label_H
_geom_hbond_atom_site_label_A
_geom_hbond_distance_DH
_geom_hbond_distance_HA
_geom_hbond_distance_DA
_geom_hbond_angle_DHA
O11 H11O O1 0.91(4) 1.94(4) 2.704(3) 141(3)

loop_
_geom_torsion_atom_site_label_1
_geom_torsion_atom_site_label_2
_geom_torsion_atom_site_label_3
_geom_torsion_atom_site_label_4
_geom_torsion
C2 O1 C1 C31 -49.9(3)
C2 O1 C1 C11 -171.1(2)
C2 O1 C1 C21 72.4(3)
O1 C1 C11 C16 129.8(3)
C31 C1 C11 C16 10.7(4)
C21 C1 C11 C16 -114.4(3)
O1 C1 C11 C12 -50.5(3)
C31 C1 C11 C12 -169.6(2)
C21 C1 C11 C12 65.4(3)
C16 C11 C12 O11 -177.9(3)
C1 C11 C12 O11 2.4(4)
C16 C11 C12 C13 1.8(4)
C1 C11 C12 C13 -177.9(3)
O11 C12 C13 C14 177.8(3)
C11 C12 C13 C14 -1.9(4)
C12 C13 C14 C15 0.0(4)
C13 C14 C15 C16 1.8(5)
C14 C15 C16 C11 -1.9(5)
C12 C11 C16 C15 0.0(4)
C1 C11 C16 C15 179.8(3)
C23 N22 C21 N21 0.3(3)
C23 N22 C21 C1 177.8(2)
C22 N21 C21 N22 -0.5(3)
C24 N21 C21 N22 179.1(3)
C22 N21 C21 C1 -178.0(3)
C24 N21 C21 C1 1.6(5)
O1 C1 C21 N22 -6.6(4)
C31 C1 C21 N22 114.8(3)
C11 C1 C21 N22 -119.3(3)
O1 C1 C21 N21 170.7(2)
C31 C1 C21 N21 -68.0(3)
C11 C1 C21 N21 57.9(3)
C21 N21 C22 C23 0.5(3)
C24 N21 C22 C23 -179.1(3)
N21 C22 C23 N22 -0.3(4)
C21 N22 C23 C22 0.0(3)
C33 N32 C31 N31 0.3(3)
C33 N32 C31 C1 -177.9(3)
C32 N31 C31 N32 -0.6(3)
C34 N31 C31 N32 -179.2(3)
C32 N31 C31 C1 177.7(3)
C34 N31 C31 C1 -0.9(5)
O1 C1 C31 N32 129.7(3)
C11 C1 C31 N32 -114.8(3)
C21 C1 C31 N32 9.1(4)
O1 C1 C31 N31 -48.4(3)
C11 C1 C31 N31 67.1(3)
C21 C1 C31 N31 -168.9(3)
C31 N31 C32 C33 0.5(3)
C34 N31 C32 C33 179.2(3)
N31 C32 C33 N32 -0.3(4)
C31 N32 C33 C32 0.0(3)
